data_4325556
loop_
_publ_author_name
'Kelly J. Kilpin'
'Emma L. Gavey'
'C. John McAdam'
'Christopher B. Anderson'
'Samuel J. Lind'
'Courtney C. Keep'
'Keith C. Gordon'
'James D. Crowley'

_publ_section_title
;
 Palladium(II) Complexes of Readily Functionalized Bidentate
 2-Pyridyl-1,2,3-triazole "Click" Ligands: A Synthetic, Structural,
 Spectroscopic, and Computational Study
;
_journal_name_full 'Inorganic Chemistry'
_journal_page_first 6334
_journal_page_last 6346
_journal_paper_doi 10.1021/ic200789b
_journal_volume 50
_journal_year 2011
_chemical_absolute_configuration rmad
_chemical_formula_moiety 'C52 H60 N8 O4 Pd, C2 H3 N, 2(B F4)'
_chemical_formula_sum 'C54 H63 B2 F8 N9 O4 Pd'
_chemical_formula_weight 1182.15
_chemical_name_systematic
;
 ?
;
_space_group_IT_number 4
_symmetry_cell_setting monoclinic
_symmetry_space_group_name_Hall 'P 2yb'
_symmetry_space_group_name_H-M 'P 1 21 1'
_atom_sites_solution_hydrogens geom
_atom_sites_solution_primary direct
_atom_sites_solution_secondary difmap
_audit_creation_method SHELXL-97
_cell_angle_alpha 90.00
_cell_angle_beta 96.398(9)
_cell_angle_gamma 90.00
_cell_formula_units_Z 2
_cell_length_a 14.989(3)
_cell_length_b 10.953(3)
_cell_length_c 17.171(4)
_cell_measurement_reflns_used 2661
_cell_measurement_temperature 90(2)
_cell_measurement_theta_max 20.0395
_cell_measurement_theta_min 2.2095
_cell_volume 2801.5(12)
_computing_structure_refinement 'SHELXL-97 (Sheldrick, 1997)'
_diffrn_ambient_temperature 90(2)
_diffrn_measured_fraction_theta_full 0.981
_diffrn_measured_fraction_theta_max 0.981
_diffrn_radiation_monochromator graphite
_diffrn_radiation_source 'fine-focus sealed tube'
_diffrn_radiation_type MoK\a
_diffrn_radiation_wavelength 0.71069
_diffrn_reflns_av_R_equivalents 0.0970
_diffrn_reflns_av_sigmaI/netI 0.1164
_diffrn_reflns_limit_h_max 14
_diffrn_reflns_limit_h_min -18
_diffrn_reflns_limit_k_max 13
_diffrn_reflns_limit_k_min -13
_diffrn_reflns_limit_l_max 20
_diffrn_reflns_limit_l_min -20
_diffrn_reflns_number 31825
_diffrn_reflns_theta_full 25.50
_diffrn_reflns_theta_max 25.50
_diffrn_reflns_theta_min 2.31
_exptl_absorpt_coefficient_mu 0.411
_exptl_absorpt_correction_T_max 0.9758
_exptl_absorpt_correction_T_min 0.8937
_exptl_absorpt_correction_type multi-scan
_exptl_absorpt_process_details SADABS
_exptl_crystal_colour colourless
_exptl_crystal_density_diffrn 1.401
_exptl_crystal_description plate
_exptl_crystal_F_000 1220
_exptl_crystal_size_max 0.28
_exptl_crystal_size_mid 0.12
_exptl_crystal_size_min 0.06
_refine_diff_density_max 0.892
_refine_diff_density_min -0.766
_refine_diff_density_rms 0.101
_refine_ls_abs_structure_details 'Flack H D (1983), Acta Cryst. A39, 876-881'
_refine_ls_abs_structure_Flack -0.08(4)
_refine_ls_extinction_method none
_refine_ls_goodness_of_fit_ref 1.024
_refine_ls_hydrogen_treatment constr
_refine_ls_matrix_type full
_refine_ls_number_parameters 733
_refine_ls_number_reflns 10101
_refine_ls_number_restraints 25
_refine_ls_restrained_S_all 1.024
_refine_ls_R_factor_all 0.1111
_refine_ls_R_factor_gt 0.0732
_refine_ls_shift/su_max 0.003
_refine_ls_shift/su_mean 0.000
_refine_ls_structure_factor_coef Fsqd
_refine_ls_weighting_details 'calc w=1/[\s^2^(Fo^2^)+(0.1057P)^2^+0.0000P] where P=(Fo^2^+2Fc^2^)/3'
_refine_ls_weighting_scheme calc
_refine_ls_wR_factor_gt 0.1731
_refine_ls_wR_factor_ref 0.1977
_reflns_number_gt 6958
_reflns_number_total 10101
_reflns_threshold_expression >2sigma(I)
_cod_data_source_file ic200789b_si_001_13.cif
_cod_data_source_block 820919
_cod_database_code 4325556

loop_
_symmetry_equiv_pos_as_xyz
'x, y, z'
'-x, y+1/2, -z'

loop_
_atom_site_label
_atom_site_type_symbol
_atom_site_fract_x
_atom_site_fract_y
_atom_site_fract_z
_atom_site_U_iso_or_equiv
_atom_site_adp_type
_atom_site_occupancy
_atom_site_symmetry_multiplicity
_atom_site_calc_flag
_atom_site_refinement_flags
C1 C 0.0643(5) 0.2080(7) 0.3708(5) 0.035(2) Uani 1 1 d .
H1 H 0.0736 0.1242 0.3600 0.042 Uiso 1 1 calc R
C2 C 0.0116(4) 0.2387(12) 0.4290(5) 0.0374(18) Uani 1 1 d .
H2 H -0.0146 0.1769 0.4579 0.045 Uiso 1 1 calc R
C3 C -0.0021(6) 0.3577(7) 0.4440(5) 0.034(2) Uani 1 1 d .
H3 H -0.0393 0.3806 0.4829 0.041 Uiso 1 1 calc R
C4 C 0.0384(5) 0.4461(8) 0.4023(5) 0.036(2) Uani 1 1 d .
H4 H 0.0315 0.5303 0.4135 0.044 Uiso 1 1 calc R
C5 C 0.0892(5) 0.4092(8) 0.3439(5) 0.032(2) Uani 1 1 d .
C6 C 0.1318(6) 0.4993(7) 0.2951(6) 0.038(2) Uani 1 1 d .
H6A H 0.1091 0.4877 0.2392 0.045 Uiso 1 1 calc R
H6B H 0.1164 0.5832 0.3105 0.045 Uiso 1 1 calc R
C7 C 0.2966(5) 0.5533(7) 0.3371(5) 0.033(2) Uani 1 1 d .
H7 H 0.2918 0.6319 0.3597 0.039 Uiso 1 1 calc R
C8 C 0.3747(5) 0.4888(7) 0.3299(5) 0.0294(19) Uani 1 1 d .
C9 C 0.4719(6) 0.5165(8) 0.3540(6) 0.040(2) Uani 1 1 d .
C10 C 0.4841(7) 0.5814(10) 0.4358(6) 0.054(3) Uani 1 1 d .
H10A H 0.4331 0.5625 0.4658 0.064 Uiso 1 1 calc R
H10B H 0.5404 0.5545 0.4666 0.064 Uiso 1 1 calc R
C11 C 0.4876(6) 0.7211(11) 0.4178(5) 0.049(3) Uani 1 1 d .
H11A H 0.4393 0.7651 0.4411 0.059 Uiso 1 1 calc R
H11B H 0.5463 0.7561 0.4388 0.059 Uiso 1 1 calc R
C12 C 0.4740(5) 0.7290(9) 0.3286(5) 0.0346(19) Uani 1 1 d .
H12 H 0.4078 0.7268 0.3131 0.042 Uiso 1 1 calc R
C13 C 0.5107(5) 0.6123(8) 0.3008(6) 0.032(2) Uani 1 1 d .
C14 C 0.6137(5) 0.6056(8) 0.3203(6) 0.043(2) Uani 1 1 d .
H14A H 0.6352 0.5259 0.3044 0.065 Uiso 1 1 calc R
H14B H 0.6294 0.6163 0.3769 0.065 Uiso 1 1 calc R
H14C H 0.6418 0.6703 0.2921 0.065 Uiso 1 1 calc R
C15 C 0.4836(6) 0.5993(8) 0.2131(6) 0.036(2) Uani 1 1 d .
H15A H 0.4176 0.5914 0.2030 0.043 Uiso 1 1 calc R
H15B H 0.5108 0.5243 0.1939 0.043 Uiso 1 1 calc R
C16 C 0.5144(5) 0.7096(7) 0.1690(5) 0.032(2) Uani 1 1 d .
H16A H 0.4906 0.7027 0.1131 0.039 Uiso 1 1 calc R
H16B H 0.5807 0.7092 0.1723 0.039 Uiso 1 1 calc R
C17 C 0.4831(6) 0.8323(7) 0.2016(5) 0.027(2) Uani 1 1 d .
H17 H 0.4160 0.8326 0.1927 0.032 Uiso 1 1 calc R
C18 C 0.5088(7) 0.8419(8) 0.2908(6) 0.037(2) Uani 1 1 d .
H18 H 0.5757 0.8438 0.3017 0.044 Uiso 1 1 calc R
C19 C 0.4717(6) 0.9590(9) 0.3189(6) 0.039(2) Uani 1 1 d .
H19A H 0.4829 0.9624 0.3768 0.047 Uiso 1 1 calc R
H19B H 0.4060 0.9608 0.3042 0.047 Uiso 1 1 calc R
C20 C 0.5134(7) 1.0691(8) 0.2848(6) 0.047(3) Uani 1 1 d .
H20A H 0.5715 1.0865 0.3162 0.056 Uiso 1 1 calc R
H20B H 0.4738 1.1404 0.2897 0.056 Uiso 1 1 calc R
C21 C 0.5294(5) 1.0555(8) 0.1995(5) 0.036(2) Uani 1 1 d .
C22 C 0.5147(5) 0.9443(7) 0.1605(5) 0.0300(19) Uani 1 1 d .
C23 C 0.5318(5) 0.9408(8) 0.0830(5) 0.035(2) Uani 1 1 d .
H23 H 0.5229 0.8662 0.0550 0.042 Uiso 1 1 calc R
C24 C 0.5616(5) 1.0417(8) 0.0446(6) 0.041(2) Uani 1 1 d .
H24 H 0.5700 1.0368 -0.0093 0.049 Uiso 1 1 calc R
C25 C 0.5781(6) 1.1447(9) 0.0836(6) 0.044(2) Uani 1 1 d .
C26 C 0.5610(6) 1.1538(8) 0.1599(6) 0.045(3) Uani 1 1 d .
H26 H 0.5710 1.2294 0.1865 0.055 Uiso 1 1 calc R
C1A C 0.2892(5) 0.2867(8) 0.1189(5) 0.036(2) Uani 1 1 d .
H1A H 0.2808 0.3691 0.1336 0.043 Uiso 1 1 calc R
C2A C 0.3339(5) 0.2623(9) 0.0549(5) 0.035(2) Uani 1 1 d .
H2A H 0.3542 0.3276 0.0251 0.042 Uiso 1 1 calc R
C3A C 0.3491(6) 0.1443(8) 0.0342(6) 0.037(2) Uani 1 1 d .
H3A H 0.3820 0.1267 -0.0086 0.045 Uiso 1 1 calc R
C4A C 0.3151(5) 0.0496(8) 0.0774(5) 0.038(2) Uani 1 1 d .
H4A H 0.3237 -0.0332 0.0636 0.045 Uiso 1 1 calc R
C5A C 0.2693(5) 0.0782(8) 0.1396(5) 0.0302(19) Uani 1 1 d .
C6A C 0.2281(5) -0.0158(8) 0.1870(5) 0.033(2) Uani 1 1 d .
H6C H 0.2421 -0.0985 0.1685 0.039 Uiso 1 1 calc R
H6D H 0.2526 -0.0085 0.2428 0.039 Uiso 1 1 calc R
C7A C 0.0605(6) -0.0620(8) 0.1471(5) 0.037(2) Uani 1 1 d .
H7A H 0.0618 -0.1392 0.1219 0.045 Uiso 1 1 calc R
C8A C -0.0140(6) 0.0065(8) 0.1587(5) 0.038(2) Uani 1 1 d .
C9A C -0.1120(6) -0.0173(9) 0.1351(5) 0.041(2) Uani 1 1 d .
C10A C -0.1706(6) 0.0933(10) 0.1423(6) 0.054(3) Uani 1 1 d .
H10C H -0.1363 0.1688 0.1345 0.065 Uiso 1 1 calc R
H10D H -0.2233 0.0906 0.1021 0.065 Uiso 1 1 calc R
C11A C -0.2000(7) 0.0922(10) 0.2213(7) 0.062(3) Uani 1 1 d .
H11C H -0.2662 0.0877 0.2183 0.074 Uiso 1 1 calc R
H11D H -0.1793 0.1666 0.2507 0.074 Uiso 1 1 calc R
C12A C -0.1564(6) -0.0231(8) 0.2611(5) 0.036(2) Uani 1 1 d .
H12A H -0.0935 -0.0007 0.2818 0.044 Uiso 1 1 calc R
C13A C -0.1503(5) -0.1090(9) 0.1938(6) 0.047(3) Uani 1 1 d .
C14A C -0.2399(6) -0.1541(11) 0.1566(6) 0.060(3) Uani 1 1 d .
H14D H -0.2647 -0.2122 0.1919 0.090 Uiso 1 1 calc R
H14E H -0.2323 -0.1945 0.1068 0.090 Uiso 1 1 calc R
H14F H -0.2811 -0.0849 0.1469 0.090 Uiso 1 1 calc R
C15A C -0.0922(6) -0.2174(7) 0.2205(5) 0.034(2) Uani 1 1 d .
H15C H -0.0303 -0.1891 0.2370 0.041 Uiso 1 1 calc R
H15D H -0.0901 -0.2746 0.1761 0.041 Uiso 1 1 calc R
C16A C -0.1285(5) -0.2845(7) 0.2891(5) 0.031(2) Uani 1 1 d .
H16C H -0.1854 -0.3259 0.2699 0.037 Uiso 1 1 calc R
H16D H -0.0848 -0.3477 0.3095 0.037 Uiso 1 1 calc R
C17A C -0.1449(6) -0.1968(7) 0.3554(5) 0.036(2) Uani 1 1 d .
H17A H -0.0845 -0.1680 0.3789 0.043 Uiso 1 1 calc R
C18A C -0.1988(5) -0.0813(7) 0.3283(5) 0.036(2) Uani 1 1 d .
H18A H -0.2609 -0.1074 0.3079 0.043 Uiso 1 1 calc R
C19A C -0.2055(6) 0.0025(8) 0.3966(6) 0.045(2) Uani 1 1 d .
H19C H -0.1445 0.0224 0.4216 0.054 Uiso 1 1 calc R
H19D H -0.2350 0.0795 0.3779 0.054 Uiso 1 1 calc R
C20A C -0.2580(7) -0.0558(9) 0.4551(6) 0.046(2) Uani 1 1 d .
H20C H -0.3227 -0.0459 0.4372 0.055 Uiso 1 1 calc R
H20D H -0.2456 -0.0114 0.5054 0.055 Uiso 1 1 calc R
C21A C -0.2391(6) -0.1892(8) 0.4698(5) 0.036(2) Uani 1 1 d .
C22A C -0.1873(4) -0.2618(10) 0.4206(4) 0.0294(15) Uani 1 1 d .
C23A C -0.1775(5) -0.3830(8) 0.4355(5) 0.037(2) Uani 1 1 d .
H23A H -0.1446 -0.4306 0.4023 0.045 Uiso 1 1 calc R
C24A C -0.2124(6) -0.4395(8) 0.4957(5) 0.037(2) Uani 1 1 d .
H24A H -0.2018 -0.5240 0.5052 0.045 Uiso 1 1 calc R
C25A C -0.2636(6) -0.3731(8) 0.5431(5) 0.039(2) Uani 1 1 d .
C26A C -0.2758(5) -0.2483(12) 0.5293(5) 0.041(2) Uani 1 1 d .
H56 H -0.3105 -0.2027 0.5621 0.049 Uiso 1 1 calc R
N1 n 0.2294(4) 0.4829(6) 0.3060(4) 0.0331(17) Uani 1 1 d .
N2 n 0.2628(4) 0.3788(6) 0.2810(4) 0.0310(16) Uani 1 1 d .
N3 n 0.3514(4) 0.3803(6) 0.2962(4) 0.0324(16) Uani 1 1 d .
N4 n 0.1017(4) 0.2909(6) 0.3299(4) 0.0335(17) Uani 1 1 d .
N1A n 0.1301(4) 0.0033(6) 0.1786(4) 0.0323(17) Uani 1 1 d .
N2A n 0.1010(4) 0.1068(6) 0.2091(5) 0.0381(18) Uani 1 1 d .
N3A n 0.0123(4) 0.1069(7) 0.1970(5) 0.0398(19) Uani 1 1 d .
N4A n 0.2569(4) 0.1964(5) 0.1611(4) 0.0310(17) Uani 1 1 d .
O1 O 0.5169(4) 0.4028(6) 0.3605(4) 0.0514(18) Uani 1 1 d .
H1X H 0.5718 0.4143 0.3740 0.077 Uiso 1 1 calc R
O1A O -0.1156(4) -0.0665(7) 0.0603(4) 0.059(2) Uani 1 1 d .
H1XA H -0.1560 -0.0290 0.0280 0.071 Uiso 1 1 d .
O2 O 0.6081(4) 1.2477(9) 0.0498(4) 0.0589(18) Uani 1 1 d .
H1Z H 0.6350 1.2440 0.0078 0.071 Uiso 1 1 d .
O2A O -0.2985(4) -0.4220(7) 0.6052(4) 0.0546(18) Uani 1 1 d .
H1ZA H -0.2810 -0.4970 0.6090 0.065 Uiso 1 1 d .
Pd1 Pd 0.18174(4) 0.24129(6) 0.24635(4) 0.03465(19) Uani 1 1 d .
B1 B 0.2369(9) 0.6470(13) 0.0953(7) 0.054(3) Uani 1 1 d .
F1 F 0.3043(5) 0.7355(9) 0.0848(4) 0.099(2) Uani 1 1 d .
F2 F 0.2510(5) 0.5560(6) 0.0458(4) 0.082(2) Uani 1 1 d .
F3 F 0.1573(5) 0.7067(9) 0.0719(5) 0.120(4) Uani 1 1 d .
F4 F 0.2442(5) 0.6134(14) 0.1680(4) 0.151(5) Uani 1 1 d .
B2 B 0.8502(7) 0.3184(9) 0.6415(7) 0.038(3) Uani 1 1 d .
F5 F 0.8804(4) 0.2362(7) 0.5916(3) 0.0645(14) Uani 1 1 d .
F6 F 0.7593(4) 0.3392(5) 0.6189(3) 0.0568(15) Uani 1 1 d .
F7 F 0.8965(4) 0.4262(5) 0.6381(4) 0.0609(16) Uani 1 1 d .
F8 F 0.8592(4) 0.2767(4) 0.7161(3) 0.0482(14) Uani 1 1 d .
C100 C -0.0125(16) -0.210(2) -0.0444(13) 0.065(6) Uani 0.50 1 d PU
H10X H 0.0055 -0.1564 0.0002 0.097 Uiso 0.50 1 calc PR
H10Z H -0.0441 -0.1622 -0.0872 0.097 Uiso 0.50 1 calc PR
H10Y H 0.0410 -0.2474 -0.0623 0.097 Uiso 0.50 1 calc PR
C101 C -0.0661(10) -0.2963(13) -0.0230(9) 0.022(3) Uani 0.50 1 d PU
N100 n -0.0936(10) -0.3691(14) -0.0026(9) 0.038(3) Uani 0.50 1 d PU
C200 C 0.7785(16) 0.451(2) 0.1344(14) 0.072(7) Uani 0.50 1 d P
H20Y H 0.7469 0.3734 0.1384 0.108 Uiso 0.50 1 calc PR
H20X H 0.7834 0.4693 0.0792 0.108 Uiso 0.50 1 calc PR
H20Z H 0.7450 0.5164 0.1571 0.108 Uiso 0.50 1 calc PR
C201 C 0.8648(13) 0.4427(16) 0.1753(11) 0.037(4) Uani 0.50 1 d PU
N200 n 0.9318(12) 0.4310(14) 0.2111(13) 0.073(6) Uani 0.50 1 d P

loop_
_atom_site_aniso_label
_atom_site_aniso_U_11
_atom_site_aniso_U_22
_atom_site_aniso_U_33
_atom_site_aniso_U_23
_atom_site_aniso_U_13
_atom_site_aniso_U_12
C1 0.027(4) 0.027(5) 0.054(6) 0.005(4) 0.018(4) -0.003(3)
C2 0.023(4) 0.040(4) 0.051(5) 0.008(6) 0.013(3) 0.014(5)
C3 0.034(5) 0.032(5) 0.038(5) 0.002(4) 0.005(4) 0.004(4)
C4 0.025(4) 0.035(5) 0.050(6) 0.003(4) 0.009(4) 0.007(4)
C5 0.018(4) 0.035(5) 0.044(6) 0.006(4) 0.005(4) -0.003(3)
C6 0.032(5) 0.024(4) 0.060(6) 0.002(4) 0.017(4) -0.005(4)
C7 0.038(5) 0.019(4) 0.044(5) -0.005(4) 0.019(4) -0.009(3)
C8 0.023(4) 0.025(4) 0.040(5) 0.009(4) 0.004(4) -0.002(3)
C9 0.027(5) 0.030(5) 0.064(7) 0.010(5) 0.015(5) -0.001(4)
C10 0.049(6) 0.069(7) 0.045(6) 0.007(5) 0.016(5) -0.027(5)
C11 0.034(5) 0.067(8) 0.046(5) 0.012(5) 0.007(4) -0.015(5)
C12 0.024(4) 0.035(5) 0.046(5) 0.003(5) 0.009(3) -0.014(4)
C13 0.013(4) 0.039(5) 0.045(6) -0.004(4) 0.008(4) -0.005(4)
C14 0.021(4) 0.039(5) 0.072(7) -0.001(5) 0.014(4) -0.006(4)
C15 0.029(5) 0.025(5) 0.055(6) 0.004(4) 0.014(4) -0.004(4)
C16 0.023(4) 0.032(5) 0.041(5) -0.002(4) 0.005(4) -0.003(3)
C17 0.026(4) 0.017(4) 0.039(5) -0.014(4) 0.011(4) -0.002(3)
C18 0.032(5) 0.031(5) 0.049(6) -0.004(4) 0.009(4) 0.002(4)
C19 0.028(5) 0.046(6) 0.042(6) -0.003(5) 0.001(4) 0.000(4)
C20 0.054(6) 0.025(5) 0.063(7) -0.011(5) 0.009(5) -0.008(4)
C21 0.028(5) 0.041(5) 0.037(5) 0.009(4) -0.004(4) -0.006(4)
C22 0.019(4) 0.019(4) 0.054(6) -0.002(4) 0.008(4) -0.005(3)
C23 0.027(4) 0.038(5) 0.043(6) -0.001(4) 0.015(4) 0.004(4)
C24 0.026(5) 0.041(5) 0.058(6) 0.005(5) 0.017(4) 0.005(4)
C25 0.039(5) 0.039(5) 0.057(7) 0.022(5) 0.019(5) 0.005(4)
C26 0.032(5) 0.022(4) 0.079(8) 0.006(5) -0.006(5) -0.006(4)
C1A 0.023(4) 0.034(5) 0.049(6) 0.001(4) 0.003(4) -0.003(3)
C2A 0.024(4) 0.036(7) 0.046(5) 0.011(4) 0.003(3) -0.004(4)
C3A 0.031(5) 0.036(5) 0.047(6) 0.006(4) 0.013(4) 0.001(4)
C4A 0.022(4) 0.037(5) 0.054(6) 0.009(4) 0.001(4) 0.007(4)
C5A 0.015(4) 0.036(5) 0.039(5) -0.006(4) 0.002(4) -0.006(3)
C6A 0.029(5) 0.033(5) 0.038(5) -0.003(4) 0.015(4) 0.004(4)
C7A 0.038(5) 0.037(5) 0.038(5) 0.002(4) 0.010(4) -0.013(4)
C8A 0.034(5) 0.036(5) 0.048(6) 0.015(4) 0.020(4) -0.004(4)
C9A 0.041(5) 0.057(6) 0.027(5) 0.018(5) 0.005(4) -0.008(4)
C10A 0.022(5) 0.061(7) 0.081(8) 0.050(6) 0.007(5) 0.005(4)
C11A 0.038(5) 0.048(6) 0.102(9) 0.046(6) 0.018(6) 0.004(5)
C12A 0.024(4) 0.034(5) 0.051(6) 0.007(4) 0.005(4) -0.001(4)
C13A 0.017(4) 0.061(6) 0.063(7) 0.029(6) 0.005(4) -0.016(4)
C14A 0.031(5) 0.086(8) 0.062(7) 0.021(6) 0.004(5) -0.022(5)
C15A 0.036(5) 0.028(4) 0.039(5) 0.007(3) 0.006(4) -0.004(3)
C16A 0.027(4) 0.031(6) 0.036(5) 0.003(4) 0.011(3) -0.008(3)
C17A 0.030(5) 0.029(4) 0.050(6) 0.012(4) 0.012(4) 0.002(4)
C18A 0.021(4) 0.031(5) 0.057(6) 0.022(4) 0.010(4) -0.001(3)
C19A 0.040(5) 0.031(5) 0.065(7) 0.005(5) 0.008(5) 0.001(4)
C20A 0.049(6) 0.045(6) 0.046(6) 0.006(5) 0.024(5) -0.004(5)
C21A 0.030(5) 0.044(5) 0.034(5) 0.008(4) 0.006(4) -0.001(4)
C22A 0.024(3) 0.031(4) 0.034(4) -0.002(5) 0.006(3) -0.001(5)
C23A 0.025(4) 0.036(5) 0.052(6) -0.004(4) 0.009(4) 0.003(4)
C24A 0.033(5) 0.035(5) 0.045(6) 0.014(4) 0.008(4) -0.001(4)
C25A 0.037(5) 0.048(6) 0.033(5) 0.015(4) 0.008(4) -0.001(4)
C26A 0.034(4) 0.051(6) 0.041(5) 0.010(6) 0.014(4) 0.005(5)
N1 0.021(4) 0.026(4) 0.054(5) 0.004(3) 0.009(3) -0.006(3)
N2 0.034(4) 0.020(3) 0.040(4) 0.001(3) 0.007(3) -0.001(3)
N3 0.018(3) 0.031(4) 0.050(5) -0.002(3) 0.011(3) -0.004(3)
N4 0.022(4) 0.029(4) 0.052(5) 0.013(3) 0.016(3) 0.007(3)
N1A 0.027(4) 0.026(4) 0.046(5) 0.008(3) 0.013(3) 0.002(3)
N2A 0.023(4) 0.031(4) 0.062(5) 0.010(4) 0.014(4) -0.002(3)
N3A 0.021(4) 0.042(4) 0.058(5) 0.024(4) 0.013(3) -0.001(3)
N4A 0.023(4) 0.022(3) 0.050(5) 0.002(3) 0.015(3) -0.006(3)
O1 0.027(3) 0.050(4) 0.079(5) 0.022(4) 0.007(3) 0.006(3)
O1A 0.042(4) 0.086(5) 0.048(5) 0.024(4) -0.001(3) -0.010(4)
O2 0.057(4) 0.049(4) 0.070(4) 0.030(5) 0.005(3) -0.015(5)
O2A 0.050(4) 0.065(4) 0.054(4) 0.020(4) 0.026(3) 0.008(3)
Pd1 0.0258(3) 0.0268(3) 0.0541(4) 0.0029(4) 0.0168(2) -0.0034(3)
B1 0.058(8) 0.073(9) 0.031(7) -0.015(6) 0.005(6) 0.000(7)
F1 0.109(5) 0.063(4) 0.121(6) -0.014(6) -0.005(4) 0.004(6)
F2 0.082(5) 0.055(4) 0.116(6) -0.007(4) 0.040(4) 0.002(3)
F3 0.092(5) 0.170(11) 0.097(6) 0.001(6) 0.011(4) 0.087(6)
F4 0.073(5) 0.335(16) 0.049(5) 0.039(7) 0.020(4) 0.040(8)
B2 0.038(6) 0.025(5) 0.051(7) 0.010(5) 0.001(5) -0.006(4)
F5 0.101(4) 0.050(3) 0.047(3) 0.005(4) 0.027(3) -0.008(5)
F6 0.047(3) 0.057(3) 0.063(4) 0.029(3) -0.006(3) -0.012(3)
F7 0.049(3) 0.036(3) 0.093(5) 0.014(3) -0.010(3) -0.014(2)
F8 0.068(4) 0.033(3) 0.042(3) -0.004(2) -0.001(3) 0.010(2)
C100 0.065(7) 0.067(7) 0.063(7) -0.011(5) 0.007(5) 0.010(5)
C101 0.023(5) 0.025(5) 0.018(5) -0.012(4) 0.002(4) 0.002(4)
N100 0.041(5) 0.039(5) 0.033(5) -0.012(4) 0.007(4) 0.008(4)
C200 0.091(17) 0.040(11) 0.071(16) -0.013(11) -0.051(14) 0.017(12)
C201 0.041(6) 0.030(5) 0.038(6) -0.001(4) -0.004(5) -0.004(4)
N200 0.062(12) 0.027(9) 0.121(17) -0.018(10) -0.024(12) 0.012(8)

loop_
_atom_type_symbol
_atom_type_description
_atom_type_scat_dispersion_real
_atom_type_scat_dispersion_imag
_atom_type_scat_source
C C 0.0033 0.0016 'International Tables Vol C Tables 4.2.6.8 and 6.1.1.4'
H H 0.0000 0.0000 'International Tables Vol C Tables 4.2.6.8 and 6.1.1.4'
N N 0.0061 0.0033 'International Tables Vol C Tables 4.2.6.8 and 6.1.1.4'
O O 0.0106 0.0060 'International Tables Vol C Tables 4.2.6.8 and 6.1.1.4'
B B 0.0013 0.0007 'International Tables Vol C Tables 4.2.6.8 and 6.1.1.4'
F F 0.0171 0.0103 'International Tables Vol C Tables 4.2.6.8 and 6.1.1.4'
Pd Pd -0.9988 1.0072 'International Tables Vol C Tables 4.2.6.8 and 6.1.1.4'

loop_
_geom_angle_atom_site_label_1
_geom_angle_atom_site_label_2
_geom_angle_atom_site_label_3
_geom_angle
N4 C1 C2 122.1(8)
N4 C1 H1 118.9
C2 C1 H1 118.9
C3 C2 C1 119.0(10)
C3 C2 H2 120.5
C1 C2 H2 120.5
C2 C3 C4 119.5(8)
C2 C3 H3 120.2
C4 C3 H3 120.2
C3 C4 C5 118.6(8)
C3 C4 H4 120.7
C5 C4 H4 120.7
N4 C5 C4 120.9(8)
N4 C5 C6 117.8(7)
C4 C5 C6 121.3(8)
N1 C6 C5 109.4(7)
N1 C6 H6A 109.8
C5 C6 H6A 109.8
N1 C6 H6B 109.8
C5 C6 H6B 109.8
H6A C6 H6B 108.2
N1 C7 C8 106.2(7)
N1 C7 H7 126.9
C8 C7 H7 126.9
N3 C8 C7 107.8(7)
N3 C8 C9 119.5(7)
C7 C8 C9 132.6(8)
O1 C9 C8 106.5(7)
O1 C9 C13 115.9(8)
C8 C9 C13 113.1(8)
O1 C9 C10 108.8(9)
C8 C9 C10 110.6(8)
C13 C9 C10 102.0(7)
C11 C10 C9 105.7(7)
C11 C10 H10A 110.6
C9 C10 H10A 110.6
C11 C10 H10B 110.6
C9 C10 H10B 110.6
H10A C10 H10B 108.7
C12 C11 C10 104.5(9)
C12 C11 H11A 110.9
C10 C11 H11A 110.9
C12 C11 H11B 110.9
C10 C11 H11B 110.9
H11A C11 H11B 108.9
C13 C12 C18 113.9(6)
C13 C12 C11 105.1(8)
C18 C12 C11 117.6(8)
C13 C12 H12 106.5
C18 C12 H12 106.5
C11 C12 H12 106.5
C12 C13 C15 109.2(7)
C12 C13 C14 111.5(7)
C15 C13 C14 111.1(7)
C12 C13 C9 102.5(7)
C15 C13 C9 116.4(8)
C14 C13 C9 105.8(8)
C13 C14 H14A 109.5
C13 C14 H14B 109.5
H14A C14 H14B 109.5
C13 C14 H14C 109.5
H14A C14 H14C 109.5
H14B C14 H14C 109.5
C13 C15 C16 110.8(7)
C13 C15 H15A 109.5
C16 C15 H15A 109.5
C13 C15 H15B 109.5
C16 C15 H15B 109.5
H15A C15 H15B 108.1
C15 C16 C17 112.9(7)
C15 C16 H16A 109.0
C17 C16 H16A 109.0
C15 C16 H16B 109.0
C17 C16 H16B 109.0
H16A C16 H16B 107.8
C22 C17 C18 110.5(7)
C22 C17 C16 114.3(6)
C18 C17 C16 111.4(7)
C22 C17 H17 106.7
C18 C17 H17 106.7
C16 C17 H17 106.7
C19 C18 C12 113.7(8)
C19 C18 C17 108.5(8)
C12 C18 C17 108.1(7)
C19 C18 H18 108.8
C12 C18 H18 108.8
C17 C18 H18 108.8
C18 C19 C20 112.0(8)
C18 C19 H19A 109.2
C20 C19 H19A 109.2
C18 C19 H19B 109.2
C20 C19 H19B 109.2
H19A C19 H19B 107.9
C19 C20 C21 114.4(7)
C19 C20 H20A 108.7
C21 C20 H20A 108.7
C19 C20 H20B 108.7
C21 C20 H20B 108.7
H20A C20 H20B 107.6
C26 C21 C22 119.2(9)
C26 C21 C20 119.8(8)
C22 C21 C20 121.0(7)
C23 C22 C21 116.7(7)
C23 C22 C17 121.7(7)
C21 C22 C17 121.6(8)
C22 C23 C24 122.7(8)
C22 C23 H23 118.7
C24 C23 H23 118.7
C25 C24 C23 119.5(9)
C25 C24 H24 120.3
C23 C24 H24 120.3
C24 C25 C26 120.2(8)
C24 C25 O2 122.8(9)
C26 C25 O2 116.9(9)
C25 C26 C21 121.7(9)
C25 C26 H26 119.1
C21 C26 H26 119.1
N4A C1A C2A 121.6(8)
N4A C1A H1A 119.2
C2A C1A H1A 119.2
C3A C2A C1A 120.1(9)
C3A C2A H2A 119.9
C1A C2A H2A 119.9
C2A C3A C4A 118.8(8)
C2A C3A H3A 120.6
C4A C3A H3A 120.6
C5A C4A C3A 119.1(8)
C5A C4A H4A 120.4
C3A C4A H4A 120.4
N4A C5A C4A 121.5(8)
N4A C5A C6A 115.5(7)
C4A C5A C6A 122.9(8)
N1A C6A C5A 108.6(7)
N1A C6A H6C 110.0
C5A C6A H6C 110.0
N1A C6A H6D 110.0
C5A C6A H6D 110.0
H6C C6A H6D 108.4
N1A C7A C8A 105.0(8)
N1A C7A H7A 127.5
C8A C7A H7A 127.5
N3A C8A C7A 108.9(8)
N3A C8A C9A 120.6(8)
C7A C8A C9A 130.5(9)
O1A C9A C8A 104.7(7)
O1A C9A C10A 115.1(8)
C8A C9A C10A 113.5(8)
O1A C9A C13A 111.4(8)
C8A C9A C13A 110.7(7)
C10A C9A C13A 101.7(7)
C11A C10A C9A 107.7(7)
C11A C10A H10C 110.2
C9A C10A H10C 110.2
C11A C10A H10D 110.2
C9A C10A H10D 110.2
H10C C10A H10D 108.5
C10A C11A C12A 105.0(8)
C10A C11A H11C 110.7
C12A C11A H11C 110.7
C10A C11A H11D 110.7
C12A C11A H11D 110.7
H11C C11A H11D 108.8
C13A C12A C18A 112.9(7)
C13A C12A C11A 103.3(8)
C18A C12A C11A 119.1(7)
C13A C12A H12A 106.9
C18A C12A H12A 106.9
C11A C12A H12A 106.9
C12A C13A C14A 113.8(8)
C12A C13A C15A 109.9(8)
C14A C13A C15A 109.1(8)
C12A C13A C9A 98.7(7)
C14A C13A C9A 108.0(8)
C15A C13A C9A 117.1(7)
C13A C14A H14D 109.5
C13A C14A H14E 109.5
H14D C14A H14E 109.5
C13A C14A H14F 109.5
H14D C14A H14F 109.5
H14E C14A H14F 109.5
C13A C15A C16A 111.5(7)
C13A C15A H15C 109.3
C16A C15A H15C 109.3
C13A C15A H15D 109.3
C16A C15A H15D 109.3
H15C C15A H15D 108.0
C17A C16A C15A 111.7(6)
C17A C16A H16C 109.3
C15A C16A H16C 109.3
C17A C16A H16D 109.3
C15A C16A H16D 109.3
H16C C16A H16D 107.9
C22A C17A C16A 111.6(7)
C22A C17A C18A 111.0(7)
C16A C17A C18A 114.3(7)
C22A C17A H17A 106.5
C16A C17A H17A 106.5
C18A C17A H17A 106.5
C19A C18A C12A 114.0(7)
C19A C18A C17A 110.1(7)
C12A C18A C17A 108.9(7)
C19A C18A H18A 107.9
C12A C18A H18A 107.9
C17A C18A H18A 107.9
C20A C19A C18A 110.6(8)
C20A C19A H19C 109.5
C18A C19A H19C 109.5
C20A C19A H19D 109.5
C18A C19A H19D 109.5
H19C C19A H19D 108.1
C19A C20A C21A 115.2(8)
C19A C20A H20C 108.5
C21A C20A H20C 108.5
C19A C20A H20D 108.5
C21A C20A H20D 108.5
H20C C20A H20D 107.5
C26A C21A C22A 117.4(9)
C26A C21A C20A 120.0(8)
C22A C21A C20A 122.6(8)
C23A C22A C21A 118.7(7)
C23A C22A C17A 123.5(7)
C21A C22A C17A 117.8(8)
C22A C23A C24A 123.2(8)
C22A C23A H23A 118.4
C24A C23A H23A 118.4
C23A C24A C25A 119.5(8)
C23A C24A H24A 120.2
C25A C24A H24A 120.2
O2A C25A C24A 123.0(8)
O2A C25A C26A 117.9(8)
C24A C25A C26A 119.0(7)
C21A C26A C25A 122.2(9)
C21A C26A H56 118.9
C25A C26A H56 118.9
C7 N1 N2 109.2(6)
C7 N1 C6 132.8(7)
N2 N1 C6 117.9(6)
N3 N2 N1 109.2(6)
N3 N2 Pd1 129.5(5)
N1 N2 Pd1 120.4(5)
N2 N3 C8 107.6(6)
C1 N4 C5 119.9(7)
C1 N4 Pd1 120.8(5)
C5 N4 Pd1 119.3(5)
C7A N1A N2A 109.9(7)
C7A N1A C6A 133.8(7)
N2A N1A C6A 116.3(7)
N3A N2A N1A 107.7(7)
N3A N2A Pd1 128.4(6)
N1A N2A Pd1 123.1(5)
C8A N3A N2A 108.5(7)
C1A N4A C5A 118.9(7)
C1A N4A Pd1 118.5(5)
C5A N4A Pd1 122.3(5)
C9 O1 H1X 109.5
C9A O1A H1XA 111.0
C25 O2 H1Z 121.4
C25A O2A H1ZA 107.2
N2A Pd1 N2 178.4(3)
N2A Pd1 N4A 87.4(3)
N2 Pd1 N4A 91.7(3)
N2A Pd1 N4 92.3(3)
N2 Pd1 N4 88.6(3)
N4A Pd1 N4 177.7(3)
F4 B1 F2 113.4(13)
F4 B1 F3 113.0(10)
F2 B1 F3 111.1(10)
F4 B1 F1 109.3(11)
F2 B1 F1 105.2(9)
F3 B1 F1 104.1(11)
F8 B2 F5 111.7(8)
F8 B2 F7 109.5(9)
F5 B2 F7 109.7(9)
F8 B2 F6 108.1(8)
F5 B2 F6 108.4(9)
F7 B2 F6 109.4(7)
C101 C100 H10X 109.5
C101 C100 H10Z 109.5
H10X C100 H10Z 109.5
C101 C100 H10Y 109.5
H10X C100 H10Y 109.5
H10Z C100 H10Y 109.5
N100 C101 C100 168(2)
C201 C200 H20Y 109.5
C201 C200 H20X 109.5
H20Y C200 H20X 109.5
C201 C200 H20Z 109.5
H20Y C200 H20Z 109.5
H20X C200 H20Z 109.5
N200 C201 C200 176(2)

loop_
_geom_bond_atom_site_label_1
_geom_bond_atom_site_label_2
_geom_bond_distance
C1 N4 1.311(9)
C1 C2 1.382(11)
C1 H1 0.9500
C2 C3 1.349(16)
C2 H2 0.9500
C3 C4 1.384(12)
C3 H3 0.9500
C4 C5 1.385(11)
C4 H4 0.9500
C5 N4 1.335(11)
C5 C6 1.484(11)
C6 N1 1.465(10)
C6 H6A 0.9900
C6 H6B 0.9900
C7 N1 1.332(10)
C7 C8 1.385(11)
C7 H7 0.9500
C8 N3 1.351(10)
C8 C9 1.500(12)
C9 O1 1.414(11)
C9 C13 1.546(13)
C9 C10 1.567(14)
C10 C11 1.562(15)
C10 H10A 0.9900
C10 H10B 0.9900
C11 C12 1.525(11)
C11 H11A 0.9900
C11 H11B 0.9900
C12 C13 1.491(13)
C12 C18 1.516(13)
C12 H12 1.0000
C13 C15 1.523(14)
C13 C14 1.544(11)
C14 H14A 0.9800
C14 H14B 0.9800
C14 H14C 0.9800
C15 C16 1.524(11)
C15 H15A 0.9900
C15 H15B 0.9900
C16 C17 1.548(10)
C16 H16A 0.9900
C16 H16B 0.9900
C17 C22 1.516(11)
C17 C18 1.541(13)
C17 H17 1.0000
C18 C19 1.499(13)
C18 H18 1.0000
C19 C20 1.506(13)
C19 H19A 0.9900
C19 H19B 0.9900
C20 C21 1.518(13)
C20 H20A 0.9900
C20 H20B 0.9900
C21 C26 1.384(12)
C21 C22 1.396(12)
C22 C23 1.383(12)
C23 C24 1.386(12)
C23 H23 0.9500
C24 C25 1.321(13)
C24 H24 0.9500
C25 C26 1.366(14)
C25 O2 1.368(11)
C26 H26 0.9500
C1A N4A 1.347(10)
C1A C2A 1.375(12)
C1A H1A 0.9500
C2A C3A 1.366(13)
C2A H2A 0.9500
C3A C4A 1.403(12)
C3A H3A 0.9500
C4A C5A 1.369(12)
C4A H4A 0.9500
C5A N4A 1.365(10)
C5A C6A 1.488(12)
C6A N1A 1.476(10)
C6A H6C 0.9900
C6A H6D 0.9900
C7A N1A 1.329(11)
C7A C8A 1.379(12)
C7A H7A 0.9500
C8A N3A 1.319(12)
C8A C9A 1.502(12)
C9A O1A 1.388(12)
C9A C10A 1.510(14)
C9A C13A 1.575(11)
C10A C11A 1.473(15)
C10A H10C 0.9900
C10A H10D 0.9900
C11A C12A 1.546(12)
C11A H11C 0.9900
C11A H11D 0.9900
C12A C13A 1.501(14)
C12A C18A 1.518(11)
C12A H12A 1.0000
C13A C14A 1.505(12)
C13A C15A 1.512(12)
C14A H14D 0.9800
C14A H14E 0.9800
C14A H14F 0.9800
C15A C16A 1.538(11)
C15A H15C 0.9900
C15A H15D 0.9900
C16A C17A 1.531(11)
C16A H16C 0.9900
C16A H16D 0.9900
C17A C22A 1.523(11)
C17A C18A 1.544(11)
C17A H17A 1.0000
C18A C19A 1.501(13)
C18A H18A 1.0000
C19A C20A 1.487(12)
C19A H19C 0.9900
C19A H19D 0.9900
C20A C21A 1.504(13)
C20A H20C 0.9900
C20A H20D 0.9900
C21A C26A 1.375(12)
C21A C22A 1.448(12)
C22A C23A 1.357(14)
C23A C24A 1.359(12)
C23A H23A 0.9500
C24A C25A 1.386(12)
C24A H24A 0.9500
C25A O2A 1.349(10)
C25A C26A 1.396(15)
C26A H56 0.9500
N1 N2 1.336(9)
N2 N3 1.325(9)
N2 Pd1 1.984(6)
N4 Pd1 2.044(7)
N1A N2A 1.342(10)
N2A N3A 1.323(9)
N2A Pd1 1.967(7)
N4A Pd1 2.006(7)
O1 H1X 0.8400
O1A H1XA 0.8762
O2 H1Z 0.8652
O2A H1ZA 0.8630
B1 F4 1.295(14)
B1 F2 1.342(13)
B1 F3 1.381(15)
B1 F1 1.426(15)
B2 F8 1.352(12)
B2 F5 1.355(13)
B2 F7 1.374(11)
B2 F6 1.393(12)
C100 C101 1.32(3)
C100 H10X 0.9800
C100 H10Z 0.9800
C100 H10Y 0.9800
C101 N100 0.981(18)
C200 C201 1.40(3)
C200 H20Y 0.9800
C200 H20X 0.9800
C200 H20Z 0.9800
C201 N200 1.12(2)
